data_4080741
loop_
_publ_author_name
'Wanniarachchi, Sarath'
'Hewage, Jeewantha S.'
'Lindeman, Sergey V.'
'Gardinier, James R.'

_publ_section_title
;
 Rhodium Complexes of a New Structurally Adaptive PNN-Pincer Type Ligand
;
_journal_issue 10
_journal_name_full Organometallics
_journal_page_first 2885
_journal_paper_doi 10.1021/om400151e
_journal_volume 32
_journal_year 2013
_chemical_formula_moiety 'I, C39 H44 N5 P Rh, C6 H6'
_chemical_formula_sum 'C45 H50 I N5 P Rh'
_chemical_formula_weight 921.68
_chemical_name_systematic
;
 ? 
;
_space_group_crystal_system triclinic
_space_group_IT_number 2
_space_group_name_Hall '-P 1'
_space_group_name_H-M_alt 'P -1'
_symmetry_space_group_name_Hall '-P 1'
_symmetry_space_group_name_H-M 'P -1'
_atom_sites_solution_hydrogens geom
_atom_sites_solution_primary direct
_atom_sites_solution_secondary difmap
_audit_creation_date 2012-05-21
_audit_creation_method
;
  Olex2 1.1
  (compiled 2011.11.01 svn.r2039, GUI svn.r3906)
;
_cell_angle_alpha 100.965(2)
_cell_angle_beta 104.590(3)
_cell_angle_gamma 103.059(3)
_cell_formula_units_Z 2
_cell_length_a 10.7444(3)
_cell_length_b 14.5778(4)
_cell_length_c 15.3318(4)
_cell_measurement_reflns_used 17967
_cell_measurement_temperature 100.00(10)
_cell_measurement_theta_max 29.5720
_cell_measurement_theta_min 3.3281
_cell_volume 2184.71(12)
_computing_cell_refinement
;
CrysAlisPro, Agilent Technologies,
Version 1.171.35.15 (release 03-08-2011 CrysAlis171 .NET)
(compiled Aug  3 2011,13:03:54)
;
_computing_data_collection
;
CrysAlisPro, Agilent Technologies,
Version 1.171.35.15 (release 03-08-2011 CrysAlis171 .NET)
(compiled Aug  3 2011,13:03:54)
;
_computing_data_reduction
;
CrysAlisPro, Agilent Technologies,
Version 1.171.35.15 (release 03-08-2011 CrysAlis171 .NET)
(compiled Aug  3 2011,13:03:54)
;
_computing_molecular_graphics
;
O. V. Dolomanov, L. J. Bourhis, R. J. Gildea, J. A. K. Howard and H. Puschmann,
OLEX2: a complete structure solution, refinement and analysis program.
J. Appl. Cryst. (2009). 42, 339-341.
;
_computing_publication_material
;
O. V. Dolomanov, L. J. Bourhis, R. J. Gildea, J. A. K. Howard and H. Puschmann,
OLEX2: a complete structure solution, refinement and analysis program.
J. Appl. Cryst. (2009). 42, 339-341.
;
_computing_structure_refinement
;
olex2.refine (L.J. Bourhis, O.V. Dolomanov, R.J. Gildea, J.A.K. Howard,
H. Puschmann, in preparation, 2011)
;
_computing_structure_solution 'SHELXS-97 (Sheldrick, 2008)'
_diffrn_ambient_temperature 100.00(10)
_diffrn_detector_area_resol_mean 10.3756
_diffrn_measured_fraction_theta_full 0.982
_diffrn_measured_fraction_theta_max 0.906
_diffrn_measurement_details
;
  1 omega  -18.00   75.00   1.0000   11.4000
omega____ theta____ kappa____ phi______ frames
    -       11.6697   57.0000   90.0000 93

  2 omega  -77.00   10.00   1.0000   11.4000
omega____ theta____ kappa____ phi______ frames
    -      -11.8259  -57.0000  150.0000 87

  3 omega  -39.00   62.00   1.0000   11.4000
omega____ theta____ kappa____ phi______ frames
    -      -11.8259   57.0000  -60.0000 101

  4 omega  -11.00   16.00   1.0000   11.4000
omega____ theta____ kappa____ phi______ frames
    -      -11.8259  -99.0000  -90.0000 27

  5 omega   35.00  102.00   1.0000   11.4000
omega____ theta____ kappa____ phi______ frames
    -       11.6697  178.0000  -60.0000 67

  6 omega  -18.00   86.00   1.0000   11.4000
omega____ theta____ kappa____ phi______ frames
    -       11.6697   57.0000  -30.0000 104

  7 omega  -62.00   41.00   1.0000   11.4000
omega____ theta____ kappa____ phi______ frames
    -       11.6697  -57.0000  -30.0000 103

  8 omega  -20.00   54.00   1.0000   11.4000
omega____ theta____ kappa____ phi______ frames
    -       11.6697  -99.0000  150.0000 74

  9 omega  -18.00   86.00   1.0000   11.4000
omega____ theta____ kappa____ phi______ frames
    -       11.6697   57.0000 -120.0000 104

 10 omega  -20.00   54.00   1.0000   11.4000
omega____ theta____ kappa____ phi______ frames
    -       11.6697  -99.0000   90.0000 74
;
_diffrn_measurement_device_type 'SuperNova, Dual, Cu at zero, Atlas'
_diffrn_measurement_method '\w scans'
_diffrn_orient_matrix_UB_11 0.0669144000
_diffrn_orient_matrix_UB_12 0.0018528000
_diffrn_orient_matrix_UB_13 0.0010514000
_diffrn_orient_matrix_UB_21 -0.0144078000
_diffrn_orient_matrix_UB_22 -0.0506249000
_diffrn_orient_matrix_UB_23 -0.0028761000
_diffrn_orient_matrix_UB_31 -0.0197466000
_diffrn_orient_matrix_UB_32 -0.0106093000
_diffrn_orient_matrix_UB_33 -0.0494423000
_diffrn_radiation_monochromator mirror
_diffrn_radiation_type 'Mo K\a'
_diffrn_radiation_wavelength 0.7107
_diffrn_reflns_av_R_equivalents 0.0390
_diffrn_reflns_av_unetI/netI 0.0346
_diffrn_reflns_limit_h_max 14
_diffrn_reflns_limit_h_min -14
_diffrn_reflns_limit_k_max 20
_diffrn_reflns_limit_k_min -20
_diffrn_reflns_limit_l_max 21
_diffrn_reflns_limit_l_min -20
_diffrn_reflns_number 49262
_diffrn_reflns_theta_full 28.00
_diffrn_reflns_theta_max 29.64
_diffrn_reflns_theta_min 3.33
_diffrn_source 'SuperNova (Mo) X-ray Source'
_exptl_absorpt_coefficient_mu 1.170
_exptl_absorpt_correction_T_max 0.931
_exptl_absorpt_correction_T_min 0.760
_exptl_absorpt_correction_type gaussian
_exptl_absorpt_process_details
;
CrysAlisPro, Agilent Technologies,
Version 1.171.35.15 (release 03-08-2011 CrysAlis171 .NET)
(compiled Aug  3 2011,13:03:54)
Numerical absorption correction based on gaussian integration over
            a multifaceted crystal model
;
_exptl_crystal_colour yellow
_exptl_crystal_colour_primary yellow
_exptl_crystal_density_diffrn 1.401
_exptl_crystal_density_method 'not measured'
_exptl_crystal_description prism
_exptl_crystal_F_000 936
_exptl_crystal_size_max 0.2993
_exptl_crystal_size_mid 0.1456
_exptl_crystal_size_min 0.0754
_refine_diff_density_max 1.001
_refine_diff_density_min -0.755
_refine_diff_density_rms 0.091
_refine_ls_extinction_method none
_refine_ls_goodness_of_fit_ref 1.070
_refine_ls_hydrogen_treatment constr
_refine_ls_matrix_type full
_refine_ls_number_parameters 486
_refine_ls_number_reflns 11169
_refine_ls_number_restraints 0
_refine_ls_restrained_S_all 1.070
_refine_ls_R_factor_all 0.0443
_refine_ls_R_factor_gt 0.0308
_refine_ls_shift/su_max 0.002
_refine_ls_shift/su_mean 0.000
_refine_ls_structure_factor_coef Fsqd
_refine_ls_weighting_details 'calc w=1/[\s^2^(Fo^2^)+(0.0229P)^2^+2.5153P] where P=(Fo^2^+2Fc^2^)/3'
_refine_ls_weighting_scheme calc
_refine_ls_wR_factor_gt 0.0638
_refine_ls_wR_factor_ref 0.0716
_reflns_number_gt 9221
_reflns_number_total 11169
_reflns_threshold_expression >2sigma(I)
_cod_data_source_file om400151e_si_001.cif
_cod_data_source_block cismer-6_C6H6
_cod_original_cell_volume 2184.72(11)
_cod_database_code 4080741
_chemical_oxdiff_formula 'C34 H35 N4 P I Rh'
_reflns_odcompleteness_completeness 99.78
_reflns_odcompleteness_iscentric 1
_reflns_odcompleteness_theta 26.32

loop_
_space_group_symop_id
_space_group_symop_operation_xyz
1 'x, y, z'
2 '-x, -y, -z'

loop_
_atom_site_label
_atom_site_type_symbol
_atom_site_fract_x
_atom_site_fract_y
_atom_site_fract_z
_atom_site_U_iso_or_equiv
_atom_site_adp_type
_atom_site_occupancy
_atom_site_symmetry_multiplicity
_atom_site_calc_flag
_atom_site_refinement_flags
I1 I 0.522541(18) 0.252820(12) 0.429306(11) 0.02617(5) Uani 1 1 d .
Rh1 Rh 0.285611(17) 0.218881(12) 0.778636(11) 0.01328(5) Uani 1 1 d .
P1 P 0.22221(6) 0.29161(4) 0.89567(4) 0.01543(12) Uani 1 1 d .
N1 N 0.3510(2) 0.14192(14) 0.87236(13) 0.0183(4) Uani 1 1 d .
N2 N 0.2168(2) 0.34709(14) 0.64422(14) 0.0202(4) Uani 1 1 d .
N3 N 0.0095(2) 0.04578(15) 0.67971(14) 0.0209(4) Uani 1 1 d .
N11 N 0.37699(19) 0.14480(14) 0.69412(13) 0.0167(4) Uani 1 1 d .
N12 N 0.39579(19) 0.05681(14) 0.70258(13) 0.0164(4) Uani 1 1 d .
C1 C 0.3137(2) 0.04059(17) 0.83732(16) 0.0187(5) Uani 1 1 d .
C2 C 0.3292(2) -0.00151(17) 0.75165(16) 0.0178(5) Uani 1 1 d .
C3 C 0.2847(2) -0.10175(18) 0.71200(17) 0.0211(5) Uani 1 1 d .
H3 H 0.2947 -0.1270 0.6531 0.025 Uiso 1 1 calc R
C4 C 0.2261(2) -0.16564(18) 0.75649(18) 0.0239(5) Uani 1 1 d .
C5 C 0.2100(3) -0.12511(19) 0.84140(19) 0.0270(6) Uani 1 1 d .
H5 H 0.1703 -0.1671 0.8736 0.032 Uiso 1 1 calc R
C6 C 0.2504(3) -0.02537(19) 0.88006(18) 0.0249(5) Uani 1 1 d .
H6 H 0.2351 -0.0006 0.9371 0.030 Uiso 1 1 calc R
C7 C 0.1838(3) -0.27406(19) 0.7151(2) 0.0310(6) Uani 1 1 d .
H7a H 0.0861 -0.2995 0.6990 0.046 Uiso 1 1 calc R
H7b H 0.2271 -0.3051 0.7606 0.046 Uiso 1 1 calc R
H7c H 0.2108 -0.2883 0.6587 0.046 Uiso 1 1 calc R
C11 C 0.4457(2) 0.17329(17) 0.63779(16) 0.0180(5) Uani 1 1 d .
H11 H 0.4516 0.2327 0.6199 0.022 Uiso 1 1 calc R
C12 C 0.5076(2) 0.10383(18) 0.60884(16) 0.0206(5) Uani 1 1 d .
H12 H 0.5615 0.1064 0.5684 0.025 Uiso 1 1 calc R
C13 C 0.4742(2) 0.03122(18) 0.65102(16) 0.0200(5) Uani 1 1 d .
H13 H 0.5011 -0.0268 0.6452 0.024 Uiso 1 1 calc R
C21 C 0.3711(2) 0.18187(18) 0.96677(16) 0.0204(5) Uani 1 1 d .
C22 C 0.3244(2) 0.26213(18) 0.99294(16) 0.0197(5) Uani 1 1 d .
C23 C 0.3466(2) 0.30712(19) 1.08719(16) 0.0237(5) Uani 1 1 d .
H23 H 0.3158 0.3622 1.1034 0.028 Uiso 1 1 calc R
C24 C 0.4133(3) 0.2714(2) 1.15630(17) 0.0270(6) Uani 1 1 d .
H24 H 0.4272 0.3009 1.2201 0.032 Uiso 1 1 calc R
C25 C 0.4600(3) 0.1915(2) 1.13144(17) 0.0276(6) Uani 1 1 d .
H25 H 0.5051 0.1663 1.1788 0.033 Uiso 1 1 calc R
C26 C 0.4417(3) 0.14837(19) 1.03876(17) 0.0253(5) Uani 1 1 d .
H26 H 0.4773 0.0955 1.0235 0.030 Uiso 1 1 calc R
C31 C 0.0485(2) 0.23710(17) 0.88864(16) 0.0204(5) Uani 1 1 d .
C32 C -0.0545(3) 0.25872(19) 0.82732(18) 0.0262(5) Uani 1 1 d .
H32 H -0.0329 0.3022 0.7908 0.031 Uiso 1 1 calc R
C33 C -0.1878(3) 0.2174(2) 0.8192(2) 0.0366(7) Uani 1 1 d .
H33 H -0.2569 0.2332 0.7778 0.044 Uiso 1 1 calc R
C34 C -0.2200(3) 0.1539(2) 0.8708(2) 0.0430(8) Uani 1 1 d .
H34 H -0.3113 0.1257 0.8652 0.052 Uiso 1 1 calc R
C35 C -0.1200(3) 0.1310(3) 0.9306(2) 0.0498(9) Uani 1 1 d .
H35 H -0.1430 0.0863 0.9656 0.060 Uiso 1 1 calc R
C36 C 0.0147(3) 0.1726(2) 0.94055(19) 0.0351(7) Uani 1 1 d .
H36 H 0.0831 0.1568 0.9826 0.042 Uiso 1 1 calc R
C41 C 0.2365(2) 0.42140(17) 0.92456(15) 0.0179(5) Uani 1 1 d .
C42 C 0.3057(2) 0.48499(18) 0.88418(16) 0.0210(5) Uani 1 1 d .
H42 H 0.3486 0.4612 0.8413 0.025 Uiso 1 1 calc R
C43 C 0.3122(2) 0.58350(18) 0.90663(17) 0.0235(5) Uani 1 1 d .
H43 H 0.3588 0.6267 0.8785 0.028 Uiso 1 1 calc R
C44 C 0.2511(2) 0.61867(18) 0.96975(18) 0.0255(5) Uani 1 1 d .
H44 H 0.2556 0.6859 0.9846 0.031 Uiso 1 1 calc R
C45 C 0.1837(3) 0.55657(19) 1.01113(18) 0.0258(5) Uani 1 1 d .
H45 H 0.1432 0.5813 1.0552 0.031 Uiso 1 1 calc R
C46 C 0.1749(2) 0.45785(18) 0.98845(16) 0.0221(5) Uani 1 1 d .
H46 H 0.1271 0.4150 1.0163 0.026 Uiso 1 1 calc R
C51 C 0.2390(2) 0.29847(16) 0.69374(15) 0.0159(4) Uani 1 1 d .
C52 C 0.2037(3) 0.41875(19) 0.58966(19) 0.0311(6) Uani 1 1 d .
C53 C 0.1396(5) 0.3647(3) 0.4881(2) 0.0584(11) Uani 1 1 d .
H53a H 0.1984 0.3289 0.4674 0.088 Uiso 1 1 calc R
H53b H 0.1257 0.4114 0.4510 0.088 Uiso 1 1 calc R
H53c H 0.0528 0.3187 0.4799 0.088 Uiso 1 1 calc R
C54 C 0.1058(6) 0.4690(3) 0.6200(3) 0.0809(16) Uani 1 1 d .
H54a H 0.0187 0.4207 0.6058 0.121 Uiso 1 1 calc R
H54b H 0.0946 0.5190 0.5865 0.121 Uiso 1 1 calc R
H54c H 0.1412 0.4998 0.6874 0.121 Uiso 1 1 calc R
C55 C 0.3387(5) 0.4848(4) 0.6102(5) 0.137(3) Uani 1 1 d .
H55a H 0.3773 0.5138 0.6777 0.205 Uiso 1 1 calc R
H55b H 0.3331 0.5366 0.5782 0.205 Uiso 1 1 calc R
H55c H 0.3959 0.4481 0.5883 0.205 Uiso 1 1 calc R
C61 C 0.1056(2) 0.10924(17) 0.71558(15) 0.0168(4) Uani 1 1 d .
C62 C -0.1140(2) -0.03611(18) 0.63826(19) 0.0265(5) Uani 1 1 d .
C63 C -0.1302(4) -0.0870(3) 0.7127(3) 0.0785(16) Uani 1 1 d .
H63a H -0.0519 -0.1104 0.7336 0.118 Uiso 1 1 calc R
H63b H -0.2116 -0.1426 0.6876 0.118 Uiso 1 1 calc R
H63c H -0.1376 -0.0414 0.7657 0.118 Uiso 1 1 calc R
C64 C -0.2278(3) 0.0062(2) 0.6064(2) 0.0367(7) Uani 1 1 d .
H64a H -0.2345 0.0512 0.6601 0.055 Uiso 1 1 calc R
H64b H -0.3121 -0.0467 0.5782 0.055 Uiso 1 1 calc R
H64c H -0.2109 0.0414 0.5602 0.055 Uiso 1 1 calc R
C65 C -0.0978(3) -0.1020(3) 0.5552(3) 0.0704(14) Uani 1 1 d .
H65a H -0.0846 -0.0653 0.5093 0.106 Uiso 1 1 calc R
H65b H -0.1786 -0.1577 0.5266 0.106 Uiso 1 1 calc R
H65c H -0.0196 -0.1254 0.5760 0.106 Uiso 1 1 calc R
C71 C 0.4762(2) 0.32108(17) 0.83905(16) 0.0197(5) Uani 1 1 d .
H71a H 0.4948 0.3595 0.7954 0.030 Uiso 1 1 calc R
H71b H 0.5445 0.2868 0.8530 0.030 Uiso 1 1 calc R
H71c H 0.4783 0.3646 0.8969 0.030 Uiso 1 1 calc R
C1S C 0.9162(3) 0.5102(2) 0.7853(2) 0.0366(7) Uani 1 1 d .
H1S H 0.9822 0.4856 0.8191 0.044 Uiso 1 1 calc R
C2S C 0.9265(3) 0.6081(2) 0.80990(19) 0.0314(6) Uani 1 1 d .
H2S H 1.0000 0.6513 0.8604 0.038 Uiso 1 1 calc R
C3S C 0.8294(3) 0.6433(2) 0.7608(2) 0.0341(6) Uani 1 1 d .
H3S H 0.8366 0.7109 0.7777 0.041 Uiso 1 1 calc R
C4S C 0.7221(3) 0.5808(2) 0.6876(2) 0.0381(7) Uani 1 1 d .
H4S H 0.6552 0.6053 0.6544 0.046 Uiso 1 1 calc R
C5S C 0.7122(3) 0.4829(2) 0.6627(2) 0.0406(7) Uani 1 1 d .
H5S H 0.6386 0.4395 0.6124 0.049 Uiso 1 1 calc R
C6S C 0.8100(3) 0.4480(2) 0.7115(2) 0.0415(7) Uani 1 1 d .
H6S H 0.8040 0.3806 0.6940 0.050 Uiso 1 1 calc R

loop_
_atom_site_aniso_label
_atom_site_aniso_U_11
_atom_site_aniso_U_22
_atom_site_aniso_U_33
_atom_site_aniso_U_23
_atom_site_aniso_U_13
_atom_site_aniso_U_12
I1 0.03682(10) 0.01923(8) 0.02533(9) 0.00890(7) 0.01248(7) 0.00782(7)
Rh1 0.01365(8) 0.01461(9) 0.01411(8) 0.00650(7) 0.00467(6) 0.00626(7)
P1 0.0149(3) 0.0181(3) 0.0155(3) 0.0065(2) 0.0050(2) 0.0068(2)
N1 0.0224(10) 0.0210(10) 0.0172(9) 0.0109(8) 0.0069(8) 0.0112(8)
N2 0.0231(10) 0.0187(10) 0.0211(10) 0.0074(8) 0.0068(8) 0.0087(8)
N3 0.0192(10) 0.0188(10) 0.0261(10) 0.0068(8) 0.0062(8) 0.0084(9)
N11 0.0177(9) 0.0161(9) 0.0189(9) 0.0074(8) 0.0051(8) 0.0081(8)
N12 0.0167(9) 0.0166(9) 0.0198(9) 0.0087(8) 0.0068(8) 0.0079(8)
C1 0.0179(11) 0.0217(12) 0.0227(11) 0.0139(10) 0.0069(9) 0.0105(9)
C2 0.0151(10) 0.0197(11) 0.0233(11) 0.0114(9) 0.0070(9) 0.0080(9)
C3 0.0187(11) 0.0239(12) 0.0250(12) 0.0112(10) 0.0064(10) 0.0104(10)
C4 0.0204(12) 0.0210(12) 0.0336(13) 0.0126(11) 0.0067(10) 0.0091(10)
C5 0.0280(13) 0.0284(14) 0.0351(14) 0.0214(12) 0.0144(11) 0.0123(11)
C6 0.0274(13) 0.0297(14) 0.0274(13) 0.0164(11) 0.0130(11) 0.0143(11)
C7 0.0347(15) 0.0214(13) 0.0388(15) 0.0132(12) 0.0119(12) 0.0068(11)
C11 0.0174(11) 0.0193(11) 0.0194(11) 0.0080(9) 0.0065(9) 0.0057(9)
C12 0.0187(11) 0.0258(13) 0.0210(11) 0.0082(10) 0.0083(9) 0.0095(10)
C13 0.0194(11) 0.0226(12) 0.0234(12) 0.0073(10) 0.0102(10) 0.0113(10)
C21 0.0194(11) 0.0263(13) 0.0194(11) 0.0107(10) 0.0073(9) 0.0086(10)
C22 0.0189(11) 0.0248(12) 0.0176(11) 0.0097(10) 0.0051(9) 0.0077(10)
C23 0.0242(12) 0.0311(14) 0.0194(11) 0.0092(10) 0.0089(10) 0.0101(11)
C24 0.0246(13) 0.0408(16) 0.0159(11) 0.0094(11) 0.0049(10) 0.0101(12)
C25 0.0249(13) 0.0408(16) 0.0228(12) 0.0184(12) 0.0063(10) 0.0133(12)
C26 0.0267(13) 0.0303(14) 0.0259(12) 0.0146(11) 0.0087(11) 0.0150(11)
C31 0.0200(11) 0.0192(11) 0.0219(11) 0.0017(9) 0.0093(9) 0.0055(9)
C32 0.0220(12) 0.0224(13) 0.0311(13) 0.0026(11) 0.0056(11) 0.0070(10)
C33 0.0210(13) 0.0337(16) 0.0438(17) -0.0097(13) 0.0060(12) 0.0072(12)
C34 0.0250(14) 0.0489(19) 0.0436(17) -0.0079(15) 0.0193(14) -0.0050(13)
C35 0.046(2) 0.056(2) 0.0431(18) 0.0134(16) 0.0267(16) -0.0084(16)
C36 0.0333(15) 0.0426(17) 0.0287(14) 0.0135(13) 0.0129(12) 0.0022(13)
C41 0.0158(11) 0.0196(11) 0.0160(10) 0.0026(9) 0.0002(9) 0.0074(9)
C42 0.0195(11) 0.0216(12) 0.0212(11) 0.0046(10) 0.0045(10) 0.0074(10)
C43 0.0214(12) 0.0186(12) 0.0255(12) 0.0056(10) 0.0016(10) 0.0024(10)
C44 0.0211(12) 0.0202(12) 0.0280(13) -0.0010(10) -0.0016(10) 0.0082(10)
C45 0.0229(12) 0.0260(13) 0.0240(12) -0.0030(10) 0.0040(10) 0.0100(11)
C46 0.0179(11) 0.0242(12) 0.0211(11) 0.0025(10) 0.0033(9) 0.0062(10)
C51 0.0142(10) 0.0175(11) 0.0161(10) 0.0046(9) 0.0040(9) 0.0055(9)
C52 0.0462(17) 0.0216(13) 0.0288(13) 0.0164(11) 0.0070(12) 0.0132(12)
C53 0.107(3) 0.045(2) 0.0329(17) 0.0242(15) 0.0185(19) 0.032(2)
C54 0.159(5) 0.075(3) 0.049(2) 0.032(2) 0.037(3) 0.092(3)
C55 0.065(3) 0.127(5) 0.185(6) 0.138(5) -0.030(3) -0.041(3)
C61 0.0175(11) 0.0182(11) 0.0187(11) 0.0073(9) 0.0072(9) 0.0089(9)
C62 0.0169(12) 0.0187(12) 0.0364(14) 0.0031(11) 0.0015(11) 0.0018(10)
C63 0.043(2) 0.079(3) 0.083(3) 0.060(2) -0.019(2) -0.030(2)
C64 0.0216(13) 0.0284(15) 0.0517(18) 0.0031(13) -0.0003(13) 0.0099(11)
C65 0.0323(18) 0.045(2) 0.101(3) -0.040(2) 0.0122(19) 0.0056(16)
C71 0.0145(11) 0.0229(12) 0.0206(11) 0.0064(10) 0.0036(9) 0.0047(9)
C1S 0.0332(15) 0.0400(17) 0.0387(16) 0.0149(14) 0.0081(13) 0.0138(13)
C2S 0.0298(14) 0.0364(16) 0.0317(14) 0.0105(12) 0.0150(12) 0.0089(12)
C3S 0.0419(17) 0.0368(16) 0.0377(15) 0.0172(13) 0.0254(14) 0.0173(13)
C4S 0.0385(17) 0.058(2) 0.0331(15) 0.0223(15) 0.0161(13) 0.0282(15)
C5S 0.0369(16) 0.051(2) 0.0293(15) 0.0058(14) 0.0061(13) 0.0132(15)
C6S 0.0479(19) 0.0343(16) 0.0435(17) 0.0119(14) 0.0100(15) 0.0169(14)

loop_
_atom_type_symbol
_atom_type_description
_atom_type_scat_dispersion_real
_atom_type_scat_dispersion_imag
_atom_type_scat_source
C C 0.0033 0.0016 'International Tables Vol C Tables 4.2.6.8 and 6.1.1.4'
H H 0.0000 0.0000 'International Tables Vol C Tables 4.2.6.8 and 6.1.1.4'
I I -0.4742 1.8119 'International Tables Vol C Tables 4.2.6.8 and 6.1.1.4'
N N 0.0061 0.0033 'International Tables Vol C Tables 4.2.6.8 and 6.1.1.4'
P P 0.1023 0.0942 'International Tables Vol C Tables 4.2.6.8 and 6.1.1.4'
Rh Rh -1.1178 0.9187 'International Tables Vol C Tables 4.2.6.8 and 6.1.1.4'

loop_
_exptl_crystal_face_index_h
_exptl_crystal_face_index_k
_exptl_crystal_face_index_l
_exptl_crystal_face_perp_dist
_exptl_oxdiff_crystal_face_indexfrac_h
_exptl_oxdiff_crystal_face_indexfrac_k
_exptl_oxdiff_crystal_face_indexfrac_l
_exptl_oxdiff_crystal_face_x
_exptl_oxdiff_crystal_face_y
_exptl_oxdiff_crystal_face_z
2 -18 14 0.0403 2.0000 -18.0000 14.0000 0.1152 0.8422 -0.5407
-2 18 -14 0.0473 -2.0000 18.0000 -14.0000 -0.1152 -0.8422 0.5407
0 -1 21 0.0377 -0.0000 -1.0000 21.0000 0.0202 -0.0098 -1.0277
0 1 -21 0.0377 0.0000 1.0000 -21.0000 -0.0202 0.0098 1.0277
14 1 -13 0.1175 14.0000 1.0000 -13.0000 0.9250 -0.2149 0.3557
-15 6 5 0.1525 -15.0000 6.0000 5.0000 -0.9873 -0.1020 -0.0147
-11 -9 11 0.1284 -11.0000 -9.0000 11.0000 -0.7412 0.5825 -0.2312
1 -19 -3 0.0622 1.0000 -19.0000 -3.0000 0.0286 0.9561 0.3302

loop_
_geom_angle_atom_site_label_1
_geom_angle_atom_site_label_2
_geom_angle_atom_site_label_3
_geom_angle
N1 Rh1 P1 82.67(6)
N1 Rh1 N11 85.34(7)
N1 Rh1 C61 91.20(8)
N1 Rh1 C71 86.48(9)
N11 Rh1 P1 166.78(5)
N11 Rh1 C71 85.21(8)
C51 Rh1 P1 97.84(7)
C51 Rh1 N1 175.30(9)
C51 Rh1 N11 93.66(8)
C51 Rh1 C61 93.40(9)
C51 Rh1 C71 88.86(9)
C61 Rh1 P1 95.51(6)
C61 Rh1 N11 90.28(8)
C61 Rh1 C71 175.08(9)
C71 Rh1 P1 88.51(7)
C22 P1 Rh1 100.69(8)
C22 P1 C31 105.99(11)
C22 P1 C41 109.94(11)
C31 P1 Rh1 114.25(8)
C41 P1 Rh1 122.98(8)
C41 P1 C31 102.08(11)
C1 N1 Rh1 115.96(14)
C21 N1 Rh1 118.03(15)
C21 N1 C1 119.44(19)
C51 N2 C52 172.6(2)
C61 N3 C62 177.2(2)
N12 N11 Rh1 121.39(14)
C11 N11 Rh1 131.71(16)
C11 N11 N12 105.95(18)
N11 N12 C2 123.03(18)
C13 N12 N11 110.07(18)
C13 N12 C2 126.62(19)
N1 C1 C2 120.7(2)
N1 C1 C6 123.5(2)
C2 C1 C6 115.7(2)
C1 C2 N12 121.4(2)
C3 C2 N12 116.7(2)
C3 C2 C1 122.0(2)
C2 C3 H3 119.3
C4 C3 C2 121.5(2)
C4 C3 H3 119.3
C3 C4 C5 117.3(2)
C3 C4 C7 121.1(2)
C5 C4 C7 121.7(2)
C4 C5 H5 119.2
C6 C5 C4 121.7(2)
C6 C5 H5 119.2
C1 C6 H6 119.0
C5 C6 C1 121.9(2)
C5 C6 H6 119.0
C4 C7 H7a 109.5
C4 C7 H7b 109.5
C4 C7 H7c 109.5
H7a C7 H7b 109.5
H7a C7 H7c 109.5
H7b C7 H7c 109.5
N11 C11 H11 124.7
N11 C11 C12 110.6(2)
C12 C11 H11 124.7
C11 C12 H12 127.3
C13 C12 C11 105.5(2)
C13 C12 H12 127.3
N12 C13 C12 107.9(2)
N12 C13 H13 126.1
C12 C13 H13 126.1
N1 C21 C22 119.3(2)
N1 C21 C26 123.2(2)
C22 C21 C26 117.4(2)
C21 C22 P1 113.69(17)
C23 C22 P1 124.68(19)
C23 C22 C21 121.4(2)
C22 C23 H23 120.0
C24 C23 C22 120.1(2)
C24 C23 H23 120.0
C23 C24 H24 120.4
C23 C24 C25 119.3(2)
C25 C24 H24 120.4
C24 C25 H25 119.5
C26 C25 C24 121.0(2)
C26 C25 H25 119.5
C21 C26 H26 119.6
C25 C26 C21 120.8(2)
C25 C26 H26 119.6
C32 C31 P1 119.19(19)
C36 C31 P1 122.0(2)
C36 C31 C32 118.8(2)
C31 C32 H32 119.7
C33 C32 C31 120.7(3)
C33 C32 H32 119.7
C32 C33 H33 120.0
C34 C33 C32 120.1(3)
C34 C33 H33 120.0
C33 C34 H34 120.0
C33 C34 C35 119.9(3)
C35 C34 H34 120.0
C34 C35 H35 119.6
C34 C35 C36 120.9(3)
C36 C35 H35 119.6
C31 C36 C35 119.6(3)
C31 C36 H36 120.2
C35 C36 H36 120.2
C42 C41 P1 121.68(18)
C42 C41 C46 119.3(2)
C46 C41 P1 119.06(19)
C41 C42 H42 120.0
C41 C42 C43 120.0(2)
C43 C42 H42 120.0
C42 C43 H43 119.9
C44 C43 C42 120.2(2)
C44 C43 H43 119.9
C43 C44 H44 119.9
C45 C44 C43 120.3(2)
C45 C44 H44 119.9
C44 C45 H45 119.9
C44 C45 C46 120.1(2)
C46 C45 H45 119.9
C41 C46 H46 119.9
C45 C46 C41 120.1(2)
C45 C46 H46 119.9
N2 C51 Rh1 177.3(2)
N2 C52 C53 108.4(2)
N2 C52 C54 105.9(2)
N2 C52 C55 107.1(3)
C53 C52 C54 107.6(3)
C55 C52 C53 113.6(4)
C55 C52 C54 113.7(4)
C52 C53 H53a 109.5
C52 C53 H53b 109.5
C52 C53 H53c 109.5
H53a C53 H53b 109.5
H53a C53 H53c 109.5
H53b C53 H53c 109.5
C52 C54 H54a 109.5
C52 C54 H54b 109.5
C52 C54 H54c 109.5
H54a C54 H54b 109.5
H54a C54 H54c 109.5
H54b C54 H54c 109.5
C52 C55 H55a 109.5
C52 C55 H55b 109.5
C52 C55 H55c 109.5
H55a C55 H55b 109.5
H55a C55 H55c 109.5
H55b C55 H55c 109.5
N3 C61 Rh1 176.8(2)
N3 C62 C63 107.0(2)
N3 C62 C64 107.3(2)
N3 C62 C65 107.8(2)
C63 C62 C64 112.3(3)
C63 C62 C65 112.2(3)
C64 C62 C65 110.1(3)
C62 C63 H63a 109.5
C62 C63 H63b 109.5
C62 C63 H63c 109.5
H63a C63 H63b 109.5
H63a C63 H63c 109.5
H63b C63 H63c 109.5
C62 C64 H64a 109.5
C62 C64 H64b 109.5
C62 C64 H64c 109.5
H64a C64 H64b 109.5
H64a C64 H64c 109.5
H64b C64 H64c 109.5
C62 C65 H65a 109.5
C62 C65 H65b 109.5
C62 C65 H65c 109.5
H65a C65 H65b 109.5
H65a C65 H65c 109.5
H65b C65 H65c 109.5
Rh1 C71 H71a 109.5
Rh1 C71 H71b 109.5
Rh1 C71 H71c 109.5
H71a C71 H71b 109.5
H71a C71 H71c 109.5
H71b C71 H71c 109.5
C2S C1S H1S 120.0
C6S C1S H1S 120.0
C6S C1S C2S 119.9(3)
C1S C2S H2S 120.1
C1S C2S C3S 119.7(3)
C3S C2S H2S 120.1
C2S C3S H3S 119.8
C4S C3S C2S 120.4(3)
C4S C3S H3S 119.8
C3S C4S H4S 120.1
C5S C4S C3S 119.8(3)
C5S C4S H4S 120.1
C4S C5S H5S 120.2
C4S C5S C6S 119.7(3)
C6S C5S H5S 120.2
C1S C6S C5S 120.4(3)
C1S C6S H6S 119.8
C5S C6S H6S 119.8

loop_
_geom_bond_atom_site_label_1
_geom_bond_atom_site_label_2
_geom_bond_distance
Rh1 P1 2.2420(6)
Rh1 N1 2.0684(18)
Rh1 N11 2.0969(19)
Rh1 C51 1.949(2)
Rh1 C61 2.074(2)
Rh1 C71 2.101(2)
P1 C22 1.802(2)
P1 C31 1.823(2)
P1 C41 1.821(2)
N1 C1 1.398(3)
N1 C21 1.395(3)
N2 C51 1.151(3)
N2 C52 1.466(3)
N3 C61 1.146(3)
N3 C62 1.470(3)
N11 N12 1.368(3)
N11 C11 1.335(3)
N12 C2 1.428(3)
N12 C13 1.356(3)
C2 C1 1.407(3)
C2 C3 1.391(3)
C3 H3 0.9500
C3 C4 1.387(3)
C4 C5 1.393(4)
C4 C7 1.502(4)
C5 H5 0.9500
C5 C6 1.382(4)
C6 C1 1.409(3)
C6 H6 0.9500
C7 H7a 0.9800
C7 H7b 0.9800
C7 H7c 0.9800
C11 H11 0.9500
C11 C12 1.395(3)
C12 H12 0.9500
C12 C13 1.369(3)
C13 H13 0.9500
C21 C26 1.408(3)
C22 C21 1.404(3)
C22 C23 1.404(3)
C23 H23 0.9500
C24 C23 1.379(3)
C24 H24 0.9500
C25 C24 1.396(4)
C25 H25 0.9500
C26 C25 1.384(4)
C26 H26 0.9500
C31 C32 1.398(3)
C31 C36 1.388(4)
C32 H32 0.9500
C32 C33 1.386(4)
C33 H33 0.9500
C33 C34 1.369(5)
C34 H34 0.9500
C34 C35 1.374(5)
C35 H35 0.9500
C35 C36 1.394(4)
C36 H36 0.9500
C41 C42 1.391(3)
C41 C46 1.403(3)
C42 H42 0.9500
C42 C43 1.393(3)
C43 H43 0.9500
C43 C44 1.383(4)
C44 H44 0.9500
C44 C45 1.378(4)
C45 H45 0.9500
C45 C46 1.390(3)
C46 H46 0.9500
C52 C53 1.506(4)
C52 C54 1.526(5)
C52 C55 1.467(5)
C53 H53a 0.9800
C53 H53b 0.9800
C53 H53c 0.9800
C54 H54a 0.9800
C54 H54b 0.9800
C54 H54c 0.9800
C55 H55a 0.9800
C55 H55b 0.9800
C55 H55c 0.9800
C62 C63 1.500(4)
C62 C64 1.506(4)
C62 C65 1.515(4)
C63 H63a 0.9800
C63 H63b 0.9800
C63 H63c 0.9800
C64 H64a 0.9800
C64 H64b 0.9800
C64 H64c 0.9800
C65 H65a 0.9800
C65 H65b 0.9800
C65 H65c 0.9800
C71 H71a 0.9800
C71 H71b 0.9800
C71 H71c 0.9800
C1S H1S 0.9500
C1S C2S 1.376(4)
C1S C6S 1.376(4)
C2S H2S 0.9500
C2S C3S 1.382(4)
C3S H3S 0.9500
C3S C4S 1.379(4)
C4S H4S 0.9500
C4S C5S 1.379(4)
C5S H5S 0.9500
C5S C6S 1.383(4)
C6S H6S 0.9500

loop_
_geom_torsion_atom_site_label_1
_geom_torsion_atom_site_label_2
_geom_torsion_atom_site_label_3
_geom_torsion_atom_site_label_4
_geom_torsion
Rh1 P1 C22 C21 -20.48(19)
Rh1 P1 C22 C23 165.5(2)
Rh1 P1 C31 C32 -78.6(2)
Rh1 P1 C31 C36 99.6(2)
Rh1 P1 C41 C42 -9.6(2)
Rh1 P1 C41 C46 169.75(15)
Rh1 N1 C1 C2 47.1(3)
Rh1 N1 C1 C6 -128.2(2)
Rh1 N1 C21 C22 11.3(3)
Rh1 N1 C21 C26 -165.91(19)
Rh1 N11 N12 C2 15.1(3)
Rh1 N11 N12 C13 -170.77(15)
Rh1 N11 C11 C12 169.37(16)
P1 Rh1 N1 C1 131.77(16)
P1 Rh1 N1 C21 -19.68(16)
P1 Rh1 N11 N12 49.8(3)
P1 Rh1 N11 C11 -117.5(2)
P1 Rh1 C51 N2 110(4)
P1 Rh1 C61 N3 -144(4)
P1 C22 C21 N1 8.2(3)
P1 C22 C21 C26 -174.49(19)
P1 C22 C23 C24 172.3(2)
P1 C31 C32 C33 179.1(2)
P1 C31 C36 C35 -178.3(2)
P1 C41 C42 C43 178.71(18)
P1 C41 C46 C45 -179.57(18)
N1 Rh1 P1 C22 19.23(10)
N1 Rh1 P1 C31 -93.88(11)
N1 Rh1 P1 C41 141.65(10)
N1 Rh1 N11 N12 24.79(16)
N1 Rh1 N11 C11 -142.4(2)
N1 Rh1 C51 N2 15(5)
N1 Rh1 C61 N3 -61(4)
N1 C21 C26 C25 179.3(2)
N11 Rh1 P1 C22 -5.9(3)
N11 Rh1 P1 C31 -119.0(3)
N11 Rh1 P1 C41 116.6(3)
N11 Rh1 N1 C1 -53.81(16)
N11 Rh1 N1 C21 154.73(18)
N11 Rh1 C51 N2 -63(4)
N11 Rh1 C61 N3 24(4)
N11 N12 C2 C1 -41.7(3)
N11 N12 C2 C3 140.3(2)
N11 N12 C13 C12 0.4(3)
N11 C11 C12 C13 -0.5(3)
N12 N11 C11 C12 0.7(3)
N12 C2 C1 N1 6.5(3)
N12 C2 C1 C6 -177.8(2)
N12 C2 C3 C4 176.1(2)
C1 N1 C21 C22 -139.2(2)
C1 N1 C21 C26 43.6(3)
C1 C2 C3 C4 -1.9(4)
C2 N12 C13 C12 174.3(2)
C2 C3 C4 C5 1.8(4)
C2 C3 C4 C7 -177.3(2)
C3 C2 C1 N1 -175.6(2)
C3 C2 C1 C6 0.1(3)
C3 C4 C5 C6 0.1(4)
C4 C5 C6 C1 -2.0(4)
C5 C6 C1 N1 177.4(2)
C5 C6 C1 C2 1.8(3)
C7 C4 C5 C6 179.2(2)
C11 N11 N12 C2 -174.8(2)
C11 N11 N12 C13 -0.7(2)
C11 C12 C13 N12 0.1(3)
C13 N12 C2 C1 145.1(2)
C13 N12 C2 C3 -32.9(3)
C21 N1 C1 C2 -161.9(2)
C21 N1 C1 C6 22.8(3)
C21 C22 C23 C24 -1.3(4)
C21 C26 C25 C24 -2.3(4)
C22 P1 C31 C32 171.46(19)
C22 P1 C31 C36 -10.3(2)
C22 P1 C41 C42 108.5(2)
C22 P1 C41 C46 -72.2(2)
C22 C21 C26 C25 2.0(4)
C23 C22 C21 N1 -177.6(2)
C23 C22 C21 C26 -0.2(4)
C25 C24 C23 C22 1.1(4)
C26 C25 C24 C23 0.7(4)
C31 P1 C22 C21 98.79(19)
C31 P1 C22 C23 -75.2(2)
C31 P1 C41 C42 -139.3(2)
C31 P1 C41 C46 40.0(2)
C31 C32 C33 C34 -0.7(4)
C32 C31 C36 C35 0.0(4)
C32 C33 C34 C35 0.0(4)
C33 C34 C35 C36 0.8(5)
C34 C35 C36 C31 -0.7(5)
C36 C31 C32 C33 0.7(4)
C41 P1 C22 C21 -151.60(18)
C41 P1 C22 C23 34.4(2)
C41 P1 C31 C32 56.4(2)
C41 P1 C31 C36 -125.4(2)
C41 C42 C43 C44 0.6(4)
C42 C41 C46 C45 -0.2(3)
C42 C43 C44 C45 0.2(4)
C43 C44 C45 C46 -1.1(4)
C44 C45 C46 C41 1.1(4)
C46 C41 C42 C43 -0.6(3)
C51 Rh1 P1 C22 -156.05(10)
C51 Rh1 P1 C31 90.84(11)
C51 Rh1 P1 C41 -33.63(11)
C51 Rh1 N1 C1 -131.7(10)
C51 Rh1 N1 C21 76.9(10)
C51 Rh1 N11 N12 -159.82(17)
C51 Rh1 N11 C11 33.0(2)
C51 Rh1 C61 N3 118(4)
C51 N2 C52 C53 150.6(18)
C51 N2 C52 C54 -94.1(19)
C51 N2 C52 C55 28(2)
C52 N2 C51 Rh1 -38(6)
C61 Rh1 P1 C22 109.73(10)
C61 Rh1 P1 C31 -3.38(11)
C61 Rh1 P1 C41 -127.85(11)
C61 Rh1 N1 C1 36.37(17)
C61 Rh1 N1 C21 -115.08(18)
C61 Rh1 N11 N12 -66.39(17)
C61 Rh1 N11 C11 126.4(2)
C61 Rh1 C51 N2 -154(4)
C61 N3 C62 C63 -16(5)
C61 N3 C62 C64 105(5)
C61 N3 C62 C65 -137(5)
C62 N3 C61 Rh1 102(6)
C71 Rh1 P1 C22 -67.41(10)
C71 Rh1 P1 C31 179.48(11)
C71 Rh1 P1 C41 55.01(11)
C71 Rh1 N1 C1 -139.28(17)
C71 Rh1 N1 C21 69.26(18)
C71 Rh1 N11 N12 111.64(17)
C71 Rh1 N11 C11 -55.6(2)
C71 Rh1 C51 N2 22(4)
C71 Rh1 C61 N3 1(4)
C1S C2S C3S C4S 0.2(4)
C2S C1S C6S C5S -1.1(5)
C2S C3S C4S C5S -0.5(4)
C3S C4S C5S C6S 0.0(5)
C4S C5S C6S C1S 0.8(5)
C6S C1S C2S C3S 0.6(4)
